data_7046255
loop_
_publ_author_name
'Huang, Yong'
'Kou, Xin'
'Duan, Yu-Lai'
'Ding, Fei-Fei'
'Yin, Yi-Fan'
'Wang, Wei'
'Yang, Ying'

_publ_section_title
;
 Magnesium and zinc complexes bearing NNO-tridentate ketiminate ligands:
 synthesis, structures and catalysis in the ring-opening polymerization of
 lactides.
;
_journal_issue 24
_journal_name_full 'Dalton transactions (Cambridge, England : 2003)'
_journal_page_first 8121
_journal_page_last 8133
_journal_paper_doi 10.1039/c8dt00888d
_journal_volume 47
_journal_year 2018
_chemical_formula_moiety 'C32 H42 N8 O2 Zn'
_chemical_formula_sum 'C32 H42 N8 O2 Zn'
_chemical_formula_weight 636.10
_space_group_crystal_system orthorhombic
_space_group_IT_number 56
_space_group_name_Hall '-P 2ab 2ac'
_space_group_name_H-M_alt 'P c c n'
_symmetry_space_group_name_Hall '-P 2ab 2ac'
_symmetry_space_group_name_H-M 'P c c n'
_atom_sites_solution_hydrogens mixed
_audit_creation_method SHELXL-2014/7
_audit_update_record
;
2018-04-16 deposited with the CCDC.
2018-05-08 downloaded from the CCDC.
;
_cell_angle_alpha 90
_cell_angle_beta 90
_cell_angle_gamma 90
_cell_formula_units_Z 4
_cell_length_a 21.373(4)
_cell_length_b 9.3047(19)
_cell_length_c 15.635(3)
_cell_measurement_reflns_used 1909
_cell_measurement_temperature 150.01(10)
_cell_measurement_theta_max 25.0740
_cell_measurement_theta_min 3.8080
_cell_volume 3109.3(10)
_computing_cell_refinement
;
CrysAlisPro, Agilent Technologies,
Version 1.171.37.33 (release 27-03-2014 CrysAlis171 .NET)
(compiled Mar 27 2014,17:12:48)
;
_computing_data_collection
;
CrysAlisPro, Agilent Technologies,
Version 1.171.37.33 (release 27-03-2014 CrysAlis171 .NET)
(compiled Mar 27 2014,17:12:48)
;
_computing_data_reduction
;
CrysAlisPro, Agilent Technologies,
Version 1.171.37.33 (release 27-03-2014 CrysAlis171 .NET)
(compiled Mar 27 2014,17:12:48)
;
_computing_molecular_graphics 'Bruker SHELXTL'
_computing_publication_material 'Bruker SHELXTL'
_computing_structure_refinement 'SHELXL-2014/7 (Sheldrick, 2014)'
_computing_structure_solution 'Bruker SHELXTL'
_diffrn_ambient_temperature 150.01(10)
_diffrn_detector_area_resol_mean 16.0733
_diffrn_measured_fraction_theta_full 0.997
_diffrn_measured_fraction_theta_max 0.997
_diffrn_measurement_device_type 'SuperNova, Dual, Cu at zero, Eos'
_diffrn_measurement_method '\w scans'
_diffrn_radiation_type MoK\a
_diffrn_radiation_wavelength 0.71073
_diffrn_reflns_av_R_equivalents 0.0463
_diffrn_reflns_av_unetI/netI 0.0622
_diffrn_reflns_Laue_measured_fraction_full 0.997
_diffrn_reflns_Laue_measured_fraction_max 0.997
_diffrn_reflns_limit_h_max 22
_diffrn_reflns_limit_h_min -25
_diffrn_reflns_limit_k_max 11
_diffrn_reflns_limit_k_min -7
_diffrn_reflns_limit_l_max 16
_diffrn_reflns_limit_l_min -18
_diffrn_reflns_number 7310
_diffrn_reflns_point_group_measured_fraction_full 0.997
_diffrn_reflns_point_group_measured_fraction_max 0.997
_diffrn_reflns_theta_full 25.045
_diffrn_reflns_theta_max 25.045
_diffrn_reflns_theta_min 3.404
_exptl_absorpt_coefficient_mu 0.833
_exptl_absorpt_correction_T_max 1.00000
_exptl_absorpt_correction_T_min 0.87670
_exptl_absorpt_correction_type multi-scan
_exptl_absorpt_process_details
;
CrysAlisPro, Agilent Technologies,
Version 1.171.37.33 (release 27-03-2014 CrysAlis171 .NET)
(compiled Mar 27 2014,17:12:48)
Empirical absorption correction using spherical harmonics,
 implemented in SCALE3 ABSPACK scaling algorithm.
;
_exptl_crystal_colour colorless
_exptl_crystal_density_diffrn 1.359
_exptl_crystal_density_method 'not measured'
_exptl_crystal_description block
_exptl_crystal_F_000 1344
_exptl_crystal_size_max 0.20
_exptl_crystal_size_mid 0.16
_exptl_crystal_size_min 0.14
_refine_diff_density_max 0.326
_refine_diff_density_min -0.434
_refine_diff_density_rms 0.065
_refine_ls_extinction_method none
_refine_ls_goodness_of_fit_ref 1.002
_refine_ls_hydrogen_treatment mixed
_refine_ls_matrix_type full
_refine_ls_number_parameters 237
_refine_ls_number_reflns 2751
_refine_ls_number_restraints 2
_refine_ls_restrained_S_all 1.002
_refine_ls_R_factor_all 0.0694
_refine_ls_R_factor_gt 0.0452
_refine_ls_shift/su_max 0.000
_refine_ls_shift/su_mean 0.000
_refine_ls_structure_factor_coef Fsqd
_refine_ls_weighting_details 'w=1/[\s^2^(Fo^2^)+(0.0200P)^2^+3.9000P] where P=(Fo^2^+2Fc^2^)/3'
_refine_ls_weighting_scheme calc
_refine_ls_wR_factor_gt 0.0859
_refine_ls_wR_factor_ref 0.0972
_reflns_Friedel_coverage 0.000
_reflns_number_gt 2023
_reflns_number_total 2751
_reflns_threshold_expression 'I > 2\s(I)'
_cod_data_source_file c8dt00888d2.cif
_cod_data_source_block hy180
_cod_depositor_comments 'Adding full bibliography for 7046254--7046259.cif.'
_cod_original_cell_volume 3109.3(11)
_cod_database_code 7046255
_shelx_shelxl_version_number 2014/7
_shelx_space_group_comment
;
The symmetry employed for this shelxl refinement is uniquely defined
by the following loop, which should always be used as a source of
symmetry information in preference to the above space-group names.
They are only intended as comments.
;

loop_
_space_group_symop_operation_xyz
'x, y, z'
'-x+1/2, -y+1/2, z'
'-x, y+1/2, -z+1/2'
'x+1/2, -y, -z+1/2'
'-x, -y, -z'
'x-1/2, y-1/2, -z'
'x, -y-1/2, z-1/2'
'-x-1/2, y, z-1/2'

loop_
_atom_site_label
_atom_site_type_symbol
_atom_site_fract_x
_atom_site_fract_y
_atom_site_fract_z
_atom_site_U_iso_or_equiv
_atom_site_adp_type
_atom_site_occupancy
_atom_site_site_symmetry_order
_atom_site_calc_flag
_atom_site_refinement_flags_posn
_atom_site_refinement_flags_adp
_atom_site_refinement_flags_occupancy
_atom_site_disorder_assembly
_atom_site_disorder_group
Zn1 Zn 0.7500 0.2500 0.17162(3) 0.02450(16) Uani 1 2 d S T P A .
O1 O 0.69476(12) 0.3370(2) 0.26319(17) 0.0511(8) Uani 1 1 d . . . . .
N1 N 0.60404(11) 0.3493(3) 0.34284(16) 0.0260(6) Uani 1 1 d . . . . .
N2 N 0.55060(11) 0.2684(3) 0.35857(17) 0.0309(7) Uani 1 1 d . . . . .
N3 N 0.69077(13) 0.0714(3) 0.16257(17) 0.0294(6) Uani 1 1 d . . . . .
N4 N 0.80417(14) 0.1086(4) 0.0692(3) 0.0590(11) Uani 1 1 d . . . . .
C1 C 0.55719(14) 0.1518(4) 0.3119(2) 0.0318(8) Uani 1 1 d . . . . .
C2 C 0.61419(14) 0.1508(3) 0.26399(19) 0.0247(7) Uani 1 1 d . . . . .
C3 C 0.64343(15) 0.2813(3) 0.2858(2) 0.0289(8) Uani 1 1 d . . . . .
C4 C 0.60661(15) 0.4915(3) 0.3747(2) 0.0289(8) Uani 1 1 d . . . . .
C5 C 0.65765(15) 0.5810(4) 0.3607(2) 0.0329(8) Uani 1 1 d . . . . .
H5A H 0.6927 0.5468 0.3320 0.039 Uiso 1 1 calc R U . . .
C6 C 0.65583(17) 0.7217(4) 0.3898(2) 0.0409(9) Uani 1 1 d . . . . .
H6A H 0.6899 0.7817 0.3803 0.049 Uiso 1 1 calc R U . . .
C7 C 0.60424(17) 0.7738(4) 0.4326(2) 0.0463(10) Uani 1 1 d . . . . .
H7A H 0.6033 0.8687 0.4512 0.056 Uiso 1 1 calc R U . . .
C8 C 0.55441(17) 0.6851(4) 0.4476(3) 0.0494(11) Uani 1 1 d . . . . .
H8A H 0.5198 0.7196 0.4772 0.059 Uiso 1 1 calc R U . . .
C9 C 0.55517(16) 0.5444(4) 0.4190(2) 0.0396(9) Uani 1 1 d . . . . .
H9A H 0.5211 0.4849 0.4294 0.048 Uiso 1 1 calc R U . . .
C10 C 0.50383(18) 0.0464(5) 0.3172(3) 0.0499(11) Uani 1 1 d . . . . .
H10A H 0.4729(19) 0.084(4) 0.354(3) 0.075 Uiso 1 1 d . U . . .
H10B H 0.5162(19) -0.049(5) 0.336(3) 0.075 Uiso 1 1 d . U . . .
H10C H 0.4846(19) 0.042(4) 0.263(3) 0.075 Uiso 1 1 d . U . . .
C11 C 0.63871(15) 0.0468(3) 0.2042(2) 0.0275(7) Uani 1 1 d . . . . .
C12 C 0.60354(16) -0.0922(4) 0.1911(2) 0.0417(10) Uani 1 1 d . . . . .
H12A H 0.5667 -0.0925 0.2262 0.063 Uiso 1 1 calc R U . . .
H12B H 0.5917 -0.1008 0.1321 0.063 Uiso 1 1 calc R U . . .
H12C H 0.6299 -0.1716 0.2066 0.063 Uiso 1 1 calc R U . . .
C13 C 0.7133(2) -0.0393(4) 0.1024(3) 0.0460(11) Uani 1 1 d D . . . .
H13A H 0.6802(13) -0.102(3) 0.0871(15) 0.055 Uiso 1 1 d D U . . .
H13B H 0.7204(16) -0.131(4) 0.133(2) 0.055 Uiso 1 1 d . U . . .
C14 C 0.7906(3) -0.0194(7) 0.0929(4) 0.0289(16) Uani 0.5 1 d . . P A 1
H14A H 0.8104 -0.0394 0.1474 0.035 Uiso 0.5 1 calc R U P A 1
H14B H 0.8065 -0.0875 0.0513 0.035 Uiso 0.5 1 calc R U P A 1
C15 C 0.8701(3) 0.1569(10) 0.0554(6) 0.043(2) Uani 0.6 1 d . . P A 1
H15A H 0.8703 0.2558 0.0379 0.064 Uiso 0.6 1 calc R U P A 1
H15B H 0.8933 0.1469 0.1076 0.064 Uiso 0.6 1 calc R U P A 1
H15C H 0.8892 0.0990 0.0117 0.064 Uiso 0.6 1 calc R U P A 1
C16 C 0.7867(3) 0.1181(7) -0.0384(4) 0.0344(17) Uani 0.5 1 d . . P A 1
H16A H 0.7962 0.2126 -0.0593 0.052 Uiso 0.5 1 calc R U P A 1
H16B H 0.8112 0.0485 -0.0690 0.052 Uiso 0.5 1 calc R U P A 1
H16C H 0.7430 0.0984 -0.0468 0.052 Uiso 0.5 1 calc R U P A 1
C14' C 0.7542(3) 0.0243(7) 0.0384(4) 0.0337(16) Uani 0.5 1 d . . P A 2
H14C H 0.7715 -0.0526 0.0039 0.040 Uiso 0.5 1 calc R U P A 2
H14D H 0.7289 0.0837 0.0010 0.040 Uiso 0.5 1 calc DR U P A 2
C15' C 0.8430(5) 0.1735(14) 0.0265(9) 0.038(3) Uani 0.4 1 d . . P A 2
H15D H 0.8717 0.2221 0.0638 0.057 Uiso 0.4 1 calc R U P A 2
H15E H 0.8656 0.1067 -0.0087 0.057 Uiso 0.4 1 calc R U P A 2
H15F H 0.8223 0.2427 -0.0092 0.057 Uiso 0.4 1 calc R U P A 2
C16' C 0.8414(3) -0.0099(7) 0.1331(4) 0.0383(18) Uani 0.5 1 d . . P A 2
H16D H 0.8112 -0.0612 0.1668 0.057 Uiso 0.5 1 calc R U P A 2
H16E H 0.8646 -0.0766 0.0986 0.057 Uiso 0.5 1 calc R U P A 2
H16F H 0.8695 0.0408 0.1703 0.057 Uiso 0.5 1 calc R U P A 2

loop_
_atom_site_aniso_label
_atom_site_aniso_U_11
_atom_site_aniso_U_22
_atom_site_aniso_U_33
_atom_site_aniso_U_23
_atom_site_aniso_U_13
_atom_site_aniso_U_12
Zn1 0.0220(3) 0.0270(3) 0.0245(3) 0.000 0.000 0.0065(2)
O1 0.0614(17) 0.0254(13) 0.0665(18) -0.0156(13) 0.0427(15) -0.0115(13)
N1 0.0275(14) 0.0253(14) 0.0253(14) -0.0040(12) 0.0068(12) 0.0025(12)
N2 0.0230(14) 0.0369(17) 0.0329(15) -0.0063(13) 0.0011(12) 0.0019(13)
N3 0.0422(16) 0.0192(14) 0.0268(15) -0.0025(12) 0.0059(13) 0.0058(13)
N4 0.0230(17) 0.043(2) 0.110(3) -0.040(2) 0.007(2) -0.0005(16)
C1 0.0234(17) 0.035(2) 0.037(2) -0.0042(16) -0.0048(16) 0.0017(16)
C2 0.0255(16) 0.0246(17) 0.0241(16) -0.0021(14) -0.0052(14) 0.0048(14)
C3 0.0346(19) 0.0254(18) 0.0268(17) 0.0031(14) 0.0078(15) 0.0062(15)
C4 0.0346(19) 0.0314(19) 0.0207(17) -0.0036(15) -0.0025(15) 0.0083(16)
C5 0.0317(19) 0.037(2) 0.0295(19) -0.0086(16) -0.0014(16) 0.0015(17)
C6 0.040(2) 0.040(2) 0.043(2) -0.0132(18) -0.0074(18) -0.0039(18)
C7 0.044(2) 0.037(2) 0.057(3) -0.025(2) -0.012(2) 0.0091(19)
C8 0.039(2) 0.051(2) 0.058(3) -0.026(2) 0.000(2) 0.014(2)
C9 0.0328(19) 0.042(2) 0.044(2) -0.0176(18) 0.0068(18) 0.0018(17)
C10 0.030(2) 0.057(3) 0.063(3) -0.018(2) 0.008(2) -0.006(2)
C11 0.0328(18) 0.0221(17) 0.0274(17) -0.0006(14) -0.0085(15) 0.0063(15)
C12 0.033(2) 0.041(2) 0.050(2) -0.0201(19) 0.0002(18) -0.0005(17)
C13 0.058(3) 0.022(2) 0.057(3) -0.0136(18) 0.026(2) -0.0052(19)
C14 0.027(4) 0.031(4) 0.029(4) -0.008(3) 0.008(3) 0.007(3)
C15 0.035(5) 0.038(5) 0.055(6) -0.017(4) 0.024(4) -0.006(4)
C16 0.053(4) 0.026(4) 0.025(4) -0.003(3) 0.008(3) 0.006(3)
C14' 0.043(4) 0.025(4) 0.033(4) -0.011(3) 0.004(4) 0.018(4)
C15' 0.027(8) 0.026(6) 0.061(9) -0.016(6) 0.002(6) 0.013(6)
C16' 0.044(4) 0.032(4) 0.039(4) 0.001(3) 0.003(4) 0.021(4)

loop_
_atom_type_symbol
_atom_type_description
_atom_type_scat_dispersion_real
_atom_type_scat_dispersion_imag
_atom_type_scat_source
C C 0.0033 0.0016 'International Tables Vol C Tables 4.2.6.8 and 6.1.1.4'
H H 0.0000 0.0000 'International Tables Vol C Tables 4.2.6.8 and 6.1.1.4'
N N 0.0061 0.0033 'International Tables Vol C Tables 4.2.6.8 and 6.1.1.4'
O O 0.0106 0.0060 'International Tables Vol C Tables 4.2.6.8 and 6.1.1.4'
Zn Zn 0.2839 1.4301 'International Tables Vol C Tables 4.2.6.8 and 6.1.1.4'

loop_
_geom_angle_atom_site_label_1
_geom_angle_atom_site_label_2
_geom_angle_atom_site_label_3
_geom_angle
_geom_angle_site_symmetry_1
_geom_angle_site_symmetry_3
O1 Zn1 O1 89.99(17) 2_655 .
O1 Zn1 N3 94.76(10) 2_655 .
O1 Zn1 N3 90.72(10) . .
O1 Zn1 N3 90.72(10) 2_655 2_655
O1 Zn1 N3 94.77(10) . 2_655
N3 Zn1 N3 172.25(14) . 2_655
O1 Zn1 N4 169.42(11) 2_655 2_655
O1 Zn1 N4 88.34(13) . 2_655
N3 Zn1 N4 95.70(11) . 2_655
N3 Zn1 N4 79.02(11) 2_655 2_655
O1 Zn1 N4 88.34(13) 2_655 .
O1 Zn1 N4 169.42(11) . .
N3 Zn1 N4 79.02(11) . .
N3 Zn1 N4 95.70(11) 2_655 .
N4 Zn1 N4 95.2(2) 2_655 .
C3 O1 Zn1 122.7(2) . .
C3 N1 N2 111.6(2) . .
C3 N1 C4 129.2(3) . .
N2 N1 C4 118.4(3) . .
C1 N2 N1 105.1(2) . .
C11 N3 C13 118.2(3) . .
C11 N3 Zn1 128.3(2) . .
C13 N3 Zn1 113.5(2) . .
C15' N4 C14' 127.0(8) . .
C14 N4 C15 122.4(5) . .
C15' N4 C16' 109.0(6) . .
C14' N4 C16' 101.3(5) . .
C14 N4 C16 106.3(4) . .
C15 N4 C16 92.7(5) . .
C15' N4 Zn1 115.2(6) . .
C14 N4 Zn1 102.1(4) . .
C14' N4 Zn1 99.7(3) . .
C15 N4 Zn1 113.0(4) . .
C16' N4 Zn1 101.1(3) . .
C16 N4 Zn1 121.6(3) . .
N2 C1 C2 112.8(3) . .
N2 C1 C10 115.2(3) . .
C2 C1 C10 132.0(3) . .
C3 C2 C1 104.2(3) . .
C3 C2 C11 125.0(3) . .
C1 C2 C11 130.7(3) . .
O1 C3 N1 121.5(3) . .
O1 C3 C2 132.2(3) . .
N1 C3 C2 106.3(3) . .
C9 C4 C5 119.2(3) . .
C9 C4 N1 118.4(3) . .
C5 C4 N1 122.3(3) . .
C6 C5 C4 119.4(3) . .
C6 C5 H5A 120.3 . .
C4 C5 H5A 120.3 . .
C7 C6 C5 120.9(3) . .
C7 C6 H6A 119.5 . .
C5 C6 H6A 119.5 . .
C8 C7 C6 119.6(3) . .
C8 C7 H7A 120.2 . .
C6 C7 H7A 120.2 . .
C7 C8 C9 120.4(3) . .
C7 C8 H8A 119.8 . .
C9 C8 H8A 119.8 . .
C8 C9 C4 120.4(3) . .
C8 C9 H9A 119.8 . .
C4 C9 H9A 119.8 . .
C1 C10 H10A 109(3) . .
C1 C10 H10B 114(2) . .
H10A C10 H10B 110(4) . .
C1 C10 H10C 108(3) . .
H10A C10 H10C 105(3) . .
H10B C10 H10C 111(4) . .
N3 C11 C2 120.8(3) . .
N3 C11 C12 120.4(3) . .
C2 C11 C12 118.8(3) . .
C11 C12 H12A 109.5 . .
C11 C12 H12B 109.5 . .
H12A C12 H12B 109.5 . .
C11 C12 H12C 109.5 . .
H12A C12 H12C 109.5 . .
H12B C12 H12C 109.5 . .
C14' C13 N3 110.5(3) . .
N3 C13 C14 107.6(4) . .
C14' C13 H13A 121.8(15) . .
N3 C13 H13A 110(2) . .
C14 C13 H13A 142(2) . .
C14' C13 H13B 126(2) . .
N3 C13 H13B 110(2) . .
C14 C13 H13B 89(2) . .
H13A C13 H13B 73(2) . .
N4 C14 C13 110.7(5) . .
N4 C14 H14A 109.5 . .
C13 C14 H14A 109.5 . .
N4 C14 H14B 109.5 . .
C13 C14 H14B 109.5 . .
H14A C14 H14B 108.1 . .
N4 C15 H15A 109.5 . .
N4 C15 H15B 109.5 . .
H15A C15 H15B 109.5 . .
N4 C15 H15C 109.5 . .
H15A C15 H15C 109.5 . .
H15B C15 H15C 109.5 . .
N4 C16 H16A 109.5 . .
N4 C16 H16B 109.5 . .
H16A C16 H16B 109.5 . .
N4 C16 H16C 109.5 . .
H16A C16 H16C 109.5 . .
H16B C16 H16C 109.5 . .
N4 C14' C13 116.5(5) . .
N4 C14' H14C 108.2 . .
C13 C14' H14C 108.2 . .
N4 C14' H14D 108.2 . .
C13 C14' H14D 108.2 . .
H14C C14' H14D 107.3 . .
N4 C15' H15D 109.5 . .
N4 C15' H15E 109.5 . .
H15D C15' H15E 109.5 . .
N4 C15' H15F 109.5 . .
H15D C15' H15F 109.5 . .
H15E C15' H15F 109.5 . .
N4 C16' H16D 109.5 . .
N4 C16' H16E 109.5 . .
H16D C16' H16E 109.5 . .
N4 C16' H16F 109.5 . .
H16D C16' H16F 109.5 . .
H16E C16' H16F 109.5 . .

loop_
_geom_bond_atom_site_label_1
_geom_bond_atom_site_label_2
_geom_bond_distance
_geom_bond_site_symmetry_2
Zn1 O1 2.025(2) 2_655
Zn1 O1 2.025(2) .
Zn1 N3 2.094(3) .
Zn1 N3 2.094(3) 2_655
Zn1 N4 2.374(3) 2_655
Zn1 N4 2.374(3) .
O1 C3 1.264(4) .
N1 C3 1.380(4) .
N1 N2 1.390(3) .
N1 C4 1.415(4) .
N2 C1 1.315(4) .
N3 C11 1.309(4) .
N3 C13 1.476(4) .
N4 C15' 1.225(14) .
N4 C14 1.280(7) .
N4 C14' 1.410(7) .
N4 C15 1.496(8) .
N4 C16' 1.687(7) .
N4 C16 1.725(7) .
C1 C2 1.430(4) .
C1 C10 1.506(5) .
C2 C3 1.408(4) .
C2 C11 1.444(4) .
C4 C9 1.389(4) .
C4 C5 1.390(4) .
C5 C6 1.387(4) .
C5 H5A 0.9300 .
C6 C7 1.378(5) .
C6 H6A 0.9300 .
C7 C8 1.368(5) .
C7 H7A 0.9300 .
C8 C9 1.384(5) .
C8 H8A 0.9300 .
C9 H9A 0.9300 .
C10 H10A 0.94(4) .
C10 H10B 0.98(4) .
C10 H10C 0.94(4) .
C11 C12 1.509(4) .
C12 H12A 0.9600 .
C12 H12B 0.9600 .
C12 H12C 0.9600 .
C13 C14' 1.454(7) .
C13 C14 1.668(7) .
C13 H13A 0.950(17) .
C13 H13B 0.99(4) .
C14 H14A 0.9700 .
C14 H14B 0.9700 .
C15 H15A 0.9600 .
C15 H15B 0.9600 .
C15 H15C 0.9600 .
C16 H16A 0.9600 .
C16 H16B 0.9600 .
C16 H16C 0.9600 .
C14' H14C 0.9700 .
C14' H14D 0.9700 .
C15' H15D 0.9600 .
C15' H15E 0.9600 .
C15' H15F 0.9600 .
C16' H16D 0.9600 .
C16' H16E 0.9600 .
C16' H16F 0.9600 .
